data_7158166
loop_
_publ_author_name
'Kobayashi, Yusuke'
'Masakado, Sota'
'Murai, Takuya'
'Hamada, Shohei'
'Furuta, Takumi'
'Takemoto, Yoshiji'

_publ_section_title
;
 A bench-stable N-trifluoroacetyl nitrene equivalent for a simple
 synthesis of 2-trifluoromethyl oxazoles.
;
_journal_issue 30
_journal_name_full 'Organic &amp; biomolecular chemistry'
_journal_page_first 6628
_journal_page_last 6632
_journal_paper_doi 10.1039/d1ob00947h
_journal_volume 19
_journal_year 2021
_chemical_formula_moiety 'C8 H4 F3 I N2 O3'
_chemical_formula_sum 'C8 H4 F3 I N2 O3'
_chemical_formula_weight 360.03
_chemical_melting_point 118.0(10)
_chemical_name_systematic SM569
_space_group_crystal_system monoclinic
_space_group_IT_number 14
_space_group_name_Hall '-P 2ybc'
_space_group_name_H-M_alt 'P 1 21/c 1'
_atom_sites_solution_hydrogens geom
_atom_sites_solution_primary dual
_audit_creation_date 2017-10-12
_audit_creation_method
;
Olex2 1.2-ac3
(compiled 2016.03.30 svn.r3266 for Rigaku Oxford Diffraction, GUI svn.r5168)
;
_audit_update_record
;
2021-04-27 deposited with the CCDC.	2021-07-07 downloaded from the CCDC.
;
_cell_angle_alpha 90
_cell_angle_beta 101.298(4)
_cell_angle_gamma 90
_cell_formula_units_Z 4
_cell_length_a 4.9637(2)
_cell_length_b 20.0442(7)
_cell_length_c 10.3335(4)
_cell_measurement_reflns_used 4927
_cell_measurement_temperature 93
_cell_measurement_theta_max 72.8460
_cell_measurement_theta_min 4.4010
_cell_volume 1008.19(7)
_computing_cell_refinement 'CrysAlisPro 1.171.39.32e (Rigaku OD, 2017)'
_computing_data_collection 'CrysAlisPro 1.171.39.32e (Rigaku OD, 2017)'
_computing_data_reduction 'CrysAlisPro 1.171.39.32e (Rigaku OD, 2017)'
_computing_molecular_graphics 'Olex2 (Dolomanov et al., 2009)'
_computing_publication_material 'Olex2 (Dolomanov et al., 2009)'
_computing_structure_refinement 'ShelXL (Sheldrick, 2015)'
_computing_structure_solution 'ShelXT (Sheldrick, 2015)'
_diffrn_ambient_temperature 93
_diffrn_detector 'CCD plate'
_diffrn_measured_fraction_theta_full 0.993
_diffrn_measured_fraction_theta_max 0.969
_diffrn_measurement_details
;
List of Runs (angles in degrees, time in seconds):

  # Type    Start    End  Width  t~exp~   \w     \q     \k     \f   Frames
#--------------------------------------------------------------------------
  1  \w    -88.00  90.00   0.50    0.50    --    0.90  29.00 120.00  356
  2  \w    -84.00 -38.00   0.50    1.04    --    5.00  60.00   0.00   92
  3  \w   -188.00 -35.00   0.50    1.04    --  -98.40  57.00  90.00  306
  4  \w   -188.00 -35.00   0.50    1.04    --  -98.40  57.00  60.00  306
  5  \w   -188.00  -9.00   0.50    1.04    --  -98.40  43.00 150.00  358
  6  \w   -188.00 -35.00   0.50    1.04    --  -98.40  57.00  60.00  306
  7  \w   -188.00 -38.00   0.50    1.04    --  -98.40  60.00 150.00  300
  8  \w   -188.00 -38.00   0.50    1.04    --  -98.40  60.00   0.00  300
  9  \w    -90.00 -38.00   0.50    0.50    --   -0.90  60.00  90.00  104
 10  \w   -188.00-110.00   0.50    1.04    --  -98.40   0.00 150.00  156
 11  \w   -188.00  -9.00   0.50    1.04    --  -98.40   0.00   0.00  358
;
_diffrn_measurement_device 'four-circle diffractometer'
_diffrn_measurement_device_type 'XtaLAB AFC11 (RCD3): quarter-chi single'
_diffrn_measurement_method '\w scans'
_diffrn_orient_matrix_type 'CrysAlisPro convention (1999,Acta A55,543-557)'
_diffrn_orient_matrix_UB_11 0.0165057000
_diffrn_orient_matrix_UB_12 -0.0653566000
_diffrn_orient_matrix_UB_13 0.0796123000
_diffrn_orient_matrix_UB_21 -0.0346352000
_diffrn_orient_matrix_UB_22 -0.0404306000
_diffrn_orient_matrix_UB_23 -0.1289541000
_diffrn_orient_matrix_UB_31 0.3142264000
_diffrn_orient_matrix_UB_32 -0.0010419000
_diffrn_orient_matrix_UB_33 0.0115457000
_diffrn_radiation_monochromator graphite
_diffrn_radiation_probe x-ray
_diffrn_radiation_type CuK\a
_diffrn_radiation_wavelength 1.54184
_diffrn_reflns_av_R_equivalents 0.0469
_diffrn_reflns_av_unetI/netI 0.0259
_diffrn_reflns_Laue_measured_fraction_full 0.993
_diffrn_reflns_Laue_measured_fraction_max 0.969
_diffrn_reflns_limit_h_max 5
_diffrn_reflns_limit_h_min -4
_diffrn_reflns_limit_k_max 22
_diffrn_reflns_limit_k_min -24
_diffrn_reflns_limit_l_max 12
_diffrn_reflns_limit_l_min -12
_diffrn_reflns_number 9201
_diffrn_reflns_point_group_measured_fraction_full 0.993
_diffrn_reflns_point_group_measured_fraction_max 0.969
_diffrn_reflns_theta_full 67.684
_diffrn_reflns_theta_max 73.260
_diffrn_reflns_theta_min 4.412
_diffrn_source 'fine-focus sealed X-ray tube'
_diffrn_source_type 'Enhance (Cu) X-ray Source'
_exptl_absorpt_coefficient_mu 25.461
_exptl_absorpt_correction_T_max 1.00000
_exptl_absorpt_correction_T_min 0.10978
_exptl_absorpt_correction_type multi-scan
_exptl_absorpt_process_details
;
CrysAlisPro 1.171.39.32e (Rigaku Oxford Diffraction, 2017)
Empirical absorption correction using spherical harmonics,
 implemented in SCALE3 ABSPACK scaling algorithm.
;
_exptl_crystal_colour 'clear light colourless'
_exptl_crystal_colour_lustre clear
_exptl_crystal_colour_modifier light
_exptl_crystal_colour_primary colourless
_exptl_crystal_density_diffrn 2.372
_exptl_crystal_description needle
_exptl_crystal_F_000 680
_exptl_crystal_preparation condensation
_exptl_crystal_recrystallization_method pyridine-ether
_exptl_crystal_size_max 0.3
_exptl_crystal_size_mid 0.1
_exptl_crystal_size_min 0.1
_refine_diff_density_max 3.497
_refine_diff_density_min -3.623
_refine_diff_density_rms 0.268
_refine_ls_extinction_method none
_refine_ls_goodness_of_fit_ref 1.118
_refine_ls_hydrogen_treatment constr
_refine_ls_matrix_type full
_refine_ls_number_parameters 154
_refine_ls_number_reflns 1959
_refine_ls_number_restraints 0
_refine_ls_restrained_S_all 1.118
_refine_ls_R_factor_all 0.0650
_refine_ls_R_factor_gt 0.0641
_refine_ls_shift/su_max 0.001
_refine_ls_shift/su_mean 0.000
_refine_ls_structure_factor_coef Fsqd
_refine_ls_weighting_details 'w=1/[\s^2^(Fo^2^)+(0.1324P)^2^+3.8932P] where P=(Fo^2^+2Fc^2^)/3'
_refine_ls_weighting_scheme calc
_refine_ls_wR_factor_gt 0.1774
_refine_ls_wR_factor_ref 0.1789
_reflns_Friedel_coverage 0.000
_reflns_number_gt 1908
_reflns_number_total 1959
_reflns_threshold_expression 'I > 2\s(I)'
_cod_data_source_file d1ob00947h2.cif
_cod_data_source_block exp_218
_cod_depositor_comments
;
The following automatic conversions were performed:

data item '_chemical_melting_point' value '117-119' was changed to
'118.0(10)' -- the average value was taken and precision was
estimated.

Automatic conversion script
Id: cif_fix_values 7556 2019-12-06 15:28:31Z antanas 

 Adding full bibliography for 7158166.cif.
;
_cod_database_code 7158166
_chemical_oxdiff_formula 'C20 H16 F12 I4 N20 O12 '
_shelx_space_group_comment
;
The symmetry employed for this shelxl refinement is uniquely defined
by the following loop, which should always be used as a source of
symmetry information in preference to the above space-group names.
They are only intended as comments.
;
_reflns_odcompleteness_completeness 99.30
_reflns_odcompleteness_iscentric 1
_reflns_odcompleteness_theta 66.97
_olex2_refinement_description
;
1. Fixed Uiso
 At 1.2 times of:
  All C(H) groups
2.a Aromatic/amide H refined with riding coordinates:
 C5(H5), C6(H6), C4(H4), C3(H3)
;
_shelx_shelxl_version_number 2016/6
_olex2_exptl_crystal_mounting_method loop
_olex2_submission_original_sample_id SM569
_olex2_submission_special_instructions 'No special instructions were received'
_oxdiff_exptl_absorpt_empirical_details
;
Empirical correction (ABSPACK) includes:
- Absorption correction using spherical harmonics
- Frame scaling
;
_oxdiff_exptl_absorpt_empirical_full_max 8.300
_oxdiff_exptl_absorpt_empirical_full_min 0.555

loop_
_space_group_symop_operation_xyz
'x, y, z'
'-x, y+1/2, -z+1/2'
'-x, -y, -z'
'x, -y-1/2, z-1/2'

loop_
_atom_site_label
_atom_site_type_symbol
_atom_site_fract_x
_atom_site_fract_y
_atom_site_fract_z
_atom_site_U_iso_or_equiv
_atom_site_adp_type
_atom_site_occupancy
_atom_site_site_symmetry_order
_atom_site_calc_flag
_atom_site_refinement_flags_posn
_atom_site_refinement_flags_adp
_atom_site_refinement_flags_occupancy
_atom_site_disorder_assembly
_atom_site_disorder_group
I7 I 0.53740(9) 0.38428(2) 0.47071(4) 0.0265(3) Uani 1 1 d . . . . .
F13 F 1.0963(12) 0.4471(3) 0.1789(6) 0.0424(12) Uani 1 1 d . . . . .
F11 F 0.7302(12) 0.5024(3) 0.1035(5) 0.0456(12) Uani 1 1 d . . . . .
F12 F 1.0492(14) 0.5465(3) 0.2492(6) 0.0520(15) Uani 1 1 d . . . . .
O17 O 0.2414(11) 0.3186(3) 0.6188(5) 0.0317(11) Uani 1 1 d . . . . .
O16 O 0.1610(12) 0.2165(3) 0.6668(6) 0.0363(13) Uani 1 1 d . . . . .
O14 O 0.6705(17) 0.5062(3) 0.3862(7) 0.0480(18) Uani 1 1 d . . . . .
N15 N 0.2733(13) 0.2574(3) 0.6082(6) 0.0272(13) Uani 1 1 d . . . . .
N8 N 0.7680(14) 0.3994(3) 0.3310(6) 0.0278(13) Uani 1 1 d . . . . .
C2 C 0.4522(13) 0.2349(4) 0.5222(6) 0.0248(16) Uani 1 1 d . . . . .
C1 C 0.5863(15) 0.2805(3) 0.4536(7) 0.0217(13) Uani 1 1 d . . . . .
C5 C 0.7828(15) 0.1880(4) 0.3578(7) 0.0273(15) Uani 1 1 d . . . . .
H5 H 0.897184 0.171440 0.301334 0.033 Uiso 1 1 calc R . . . .
C6 C 0.7515(15) 0.2564(4) 0.3694(7) 0.0235(14) Uani 1 1 d . . . . .
H6 H 0.841316 0.286386 0.320583 0.028 Uiso 1 1 calc R . . . .
C4 C 0.6518(15) 0.1435(4) 0.4262(7) 0.0244(14) Uani 1 1 d . . . . .
H4 H 0.675438 0.096875 0.416080 0.029 Uiso 1 1 calc R . . . .
C3 C 0.4867(16) 0.1665(4) 0.5093(8) 0.0290(16) Uani 1 1 d . . . . .
H3 H 0.397269 0.135958 0.557207 0.035 Uiso 1 1 calc R . . . .
C10 C 0.9196(18) 0.4893(4) 0.2150(8) 0.0335(16) Uani 1 1 d . . . . .
C9 C 0.7751(17) 0.4646(4) 0.3226(8) 0.0314(16) Uani 1 1 d . . . . .

loop_
_atom_site_aniso_label
_atom_site_aniso_U_11
_atom_site_aniso_U_22
_atom_site_aniso_U_33
_atom_site_aniso_U_23
_atom_site_aniso_U_13
_atom_site_aniso_U_12
I7 0.0262(4) 0.0251(4) 0.0293(4) -0.00199(13) 0.0085(2) 0.00315(14)
F13 0.044(3) 0.041(3) 0.049(3) 0.006(2) 0.027(2) 0.004(2)
F11 0.051(3) 0.050(3) 0.035(2) 0.010(2) 0.005(2) 0.008(2)
F12 0.071(4) 0.038(3) 0.052(3) -0.008(2) 0.026(3) -0.021(3)
O17 0.028(3) 0.037(3) 0.030(3) -0.003(2) 0.005(2) 0.001(2)
O16 0.030(3) 0.047(4) 0.033(3) -0.001(2) 0.009(2) -0.004(2)
O14 0.068(5) 0.032(3) 0.053(3) -0.004(3) 0.035(4) 0.007(3)
N15 0.021(3) 0.038(3) 0.023(3) 0.003(3) 0.003(2) -0.002(3)
N8 0.027(3) 0.029(3) 0.028(3) 0.002(2) 0.007(3) 0.001(3)
C2 0.021(4) 0.031(4) 0.021(3) -0.003(2) 0.000(3) -0.001(2)
C1 0.023(3) 0.016(3) 0.025(3) -0.001(2) 0.002(3) 0.007(2)
C5 0.025(4) 0.031(4) 0.028(3) -0.004(3) 0.009(3) 0.000(3)
C6 0.021(3) 0.027(3) 0.023(3) -0.001(3) 0.004(3) -0.002(3)
C4 0.022(4) 0.028(4) 0.026(3) -0.003(3) 0.009(3) -0.002(3)
C3 0.027(4) 0.025(4) 0.036(4) 0.001(3) 0.010(3) 0.003(3)
C10 0.038(4) 0.027(3) 0.035(4) -0.003(3) 0.006(3) -0.003(3)
C9 0.031(4) 0.030(4) 0.032(4) -0.006(3) 0.001(3) 0.005(3)

loop_
_atom_type_symbol
_atom_type_description
_atom_type_scat_dispersion_real
_atom_type_scat_dispersion_imag
_atom_type_scat_source
C C 0.0181 0.0091 'International Tables Vol C Tables 4.2.6.8 and 6.1.1.4'
H H 0.0000 0.0000 'International Tables Vol C Tables 4.2.6.8 and 6.1.1.4'
F F 0.0727 0.0534 'International Tables Vol C Tables 4.2.6.8 and 6.1.1.4'
I I -0.3257 6.8362 'International Tables Vol C Tables 4.2.6.8 and 6.1.1.4'
N N 0.0311 0.0180 'International Tables Vol C Tables 4.2.6.8 and 6.1.1.4'
O O 0.0492 0.0322 'International Tables Vol C Tables 4.2.6.8 and 6.1.1.4'

loop_
_geom_angle_atom_site_label_1
_geom_angle_atom_site_label_2
_geom_angle_atom_site_label_3
_geom_angle
_geom_angle_site_symmetry_1
_geom_angle_site_symmetry_3
_geom_angle_publ_flag
N8 I7 C1 89.9(3) . . ?
O17 N15 C2 117.8(6) . . ?
O16 N15 O17 122.8(7) . . ?
O16 N15 C2 119.4(7) . . ?
C9 N8 I7 102.8(5) . . ?
C1 C2 N15 121.1(7) . . ?
C3 C2 N15 117.9(7) . . ?
C3 C2 C1 121.0(7) . . ?
C2 C1 I7 121.8(6) . . ?
C6 C1 I7 119.1(5) . . ?
C6 C1 C2 119.0(6) . . ?
C6 C5 H5 119.2 . . ?
C4 C5 H5 119.2 . . ?
C4 C5 C6 121.5(7) . . ?
C1 C6 H6 120.5 . . ?
C5 C6 C1 119.1(7) . . ?
C5 C6 H6 120.5 . . ?
C5 C4 H4 119.9 . . ?
C3 C4 C5 120.1(7) . . ?
C3 C4 H4 119.9 . . ?
C2 C3 H3 120.4 . . ?
C4 C3 C2 119.3(8) . . ?
C4 C3 H3 120.4 . . ?
F13 C10 F11 105.7(6) . . ?
F13 C10 F12 108.3(7) . . ?
F13 C10 C9 115.6(6) . . ?
F11 C10 C9 109.6(7) . . ?
F12 C10 F11 106.1(6) . . ?
F12 C10 C9 111.1(7) . . ?
O14 C9 N8 128.1(8) . . ?
O14 C9 C10 118.5(7) . . ?
N8 C9 C10 113.3(7) . . ?

loop_
_geom_bond_atom_site_label_1
_geom_bond_atom_site_label_2
_geom_bond_distance
_geom_bond_site_symmetry_2
_geom_bond_publ_flag
I7 N8 2.033(7) . ?
I7 C1 2.106(6) . ?
F13 C10 1.324(10) . ?
F11 C10 1.362(10) . ?
F12 C10 1.329(9) . ?
O17 N15 1.244(9) . ?
O16 N15 1.218(9) . ?
O14 C9 1.237(9) . ?
N15 C2 1.446(9) . ?
N8 C9 1.310(11) . ?
C2 C1 1.401(10) . ?
C2 C3 1.392(12) . ?
C1 C6 1.394(11) . ?
C5 H5 0.9500 . ?
C5 C6 1.388(10) . ?
C5 C4 1.378(10) . ?
C6 H6 0.9500 . ?
C4 H4 0.9500 . ?
C4 C3 1.377(12) . ?
C3 H3 0.9500 . ?
C10 C9 1.520(12) . ?

loop_
_geom_torsion_atom_site_label_1
_geom_torsion_atom_site_label_2
_geom_torsion_atom_site_label_3
_geom_torsion_atom_site_label_4
_geom_torsion
_geom_torsion_site_symmetry_1
_geom_torsion_site_symmetry_2
_geom_torsion_site_symmetry_3
_geom_torsion_site_symmetry_4
_geom_torsion_publ_flag
I7 N8 C9 O14 1.2(11) . . . . ?
I7 N8 C9 C10 -175.4(6) . . . . ?
I7 C1 C6 C5 -179.8(5) . . . . ?
F13 C10 C9 O14 159.9(8) . . . . ?
F13 C10 C9 N8 -23.1(10) . . . . ?
F11 C10 C9 O14 -80.8(9) . . . . ?
F11 C10 C9 N8 96.1(8) . . . . ?
F12 C10 C9 O14 36.1(11) . . . . ?
F12 C10 C9 N8 -147.0(7) . . . . ?
O17 N15 C2 C1 0.3(9) . . . . ?
O17 N15 C2 C3 -179.5(6) . . . . ?
O16 N15 C2 C1 -179.6(6) . . . . ?
O16 N15 C2 C3 0.5(10) . . . . ?
N15 C2 C1 I7 0.0(8) . . . . ?
N15 C2 C1 C6 -178.5(6) . . . . ?
N15 C2 C3 C4 178.8(7) . . . . ?
C2 C1 C6 C5 -1.3(10) . . . . ?
C1 C2 C3 C4 -1.0(11) . . . . ?
C5 C4 C3 C2 0.6(11) . . . . ?
C6 C5 C4 C3 -0.5(11) . . . . ?
C4 C5 C6 C1 0.8(11) . . . . ?
C3 C2 C1 I7 179.8(5) . . . . ?
C3 C2 C1 C6 1.4(10) . . . . ?
